data_7238251
loop_
_publ_author_name
'Wang, Xiao-Feng'
'Zhang, Yue-Biao'
'Xue, Wei'
'Qi, Xiao-Lin'
'Chen, Xiao-Ming'

_publ_section_title
;
 Two temperature-induced isomers of metal-carboxylate frameworks based on
 different linear trinuclear Co3(RCOO)8 clusters exhibiting different
 magnetic behaviours
;
_journal_issue 11
_journal_name_full CrystEngComm
_journal_page_first 3834
_journal_paper_doi 10.1039/c003032e
_journal_volume 12
_journal_year 2010
_chemical_formula_sum 'C48 H60 Co3 N6 O20'
_chemical_formula_weight 1217.81
_chemical_name_common (Me2NH2)2(Co3(1,4-bdc)4)4DMF
_space_group_IT_number 15
_space_group_name_Hall '-C 2yc'
_space_group_name_H-M_alt 'C 1 2/c 1'
_symmetry_cell_setting monoclinic
_symmetry_space_group_name_H-M 'C 1 2/c 1'
_atom_sites_solution_hydrogens geom
_atom_sites_solution_primary direct
_atom_sites_solution_secondary difmap
_audit_creation_method SHELXL-97
_cell_angle_alpha 90.00
_cell_angle_beta 99.335(2)
_cell_angle_gamma 90.00
_cell_formula_units_Z 4
_cell_length_a 33.225(4)
_cell_length_b 9.8510(10)
_cell_length_c 17.7341(19)
_cell_measurement_temperature 293(2)
_cell_volume 5727.5(11)
_computing_cell_refinement 'SAINT-PLUS, Ver. 6.0, 1997'
_computing_data_collection 'SMART, 1998.'
_computing_data_reduction 'SAINT-PLUS, Ver. 6.0, 1997'
_computing_molecular_graphics 'XP, Ver. 6.10, Bruker AXS Inc., 2000.'
_computing_publication_material 'SHELXTL-Bruker AXS Inc., 1998.'
_computing_structure_refinement 'SHELXL-97 (Sheldrick, 1997)'
_computing_structure_solution 'SHELXS-97 (Sheldrick, 1990)'
_diffrn_ambient_temperature 293(2)
_diffrn_measured_fraction_theta_full 0.988
_diffrn_measured_fraction_theta_max 0.988
_diffrn_measurement_device_type 'Bruker Apex CCD'
_diffrn_measurement_method '\w scan'
_diffrn_radiation_monochromator graphite
_diffrn_radiation_source 'fine-focus sealed tube'
_diffrn_radiation_type MoK\a
_diffrn_radiation_wavelength 0.71073
_diffrn_reflns_av_R_equivalents 0.0479
_diffrn_reflns_av_sigmaI/netI 0.0618
_diffrn_reflns_limit_h_max 39
_diffrn_reflns_limit_h_min -39
_diffrn_reflns_limit_k_max 8
_diffrn_reflns_limit_k_min -11
_diffrn_reflns_limit_l_max 20
_diffrn_reflns_limit_l_min -21
_diffrn_reflns_number 13764
_diffrn_reflns_theta_full 25.00
_diffrn_reflns_theta_max 25.00
_diffrn_reflns_theta_min 2.16
_exptl_absorpt_coefficient_mu 0.935
_exptl_absorpt_correction_T_max 0.9115
_exptl_absorpt_correction_T_min 0.8257
_exptl_absorpt_correction_type multi-scan
_exptl_absorpt_process_details 'SADABS (Bruker, 2002)'
_exptl_crystal_colour purple
_exptl_crystal_density_diffrn 1.412
_exptl_crystal_density_method 'not measured'
_exptl_crystal_description plate
_exptl_crystal_F_000 2524
_exptl_crystal_size_max 0.21
_exptl_crystal_size_mid 0.19
_exptl_crystal_size_min 0.10
_refine_diff_density_max 2.641
_refine_diff_density_min -2.499
_refine_diff_density_rms 0.177
_refine_ls_extinction_method none
_refine_ls_goodness_of_fit_ref 1.033
_refine_ls_hydrogen_treatment constr
_refine_ls_matrix_type full
_refine_ls_number_parameters 290
_refine_ls_number_reflns 4994
_refine_ls_number_restraints 32
_refine_ls_restrained_S_all 1.069
_refine_ls_R_factor_all 0.1106
_refine_ls_R_factor_gt 0.0950
_refine_ls_shift/su_max 0.000
_refine_ls_shift/su_mean 0.000
_refine_ls_structure_factor_coef Fsqd
_refine_ls_weighting_details 'calc w=1/[\s^2^(Fo^2^)+(0.1454P)^2^+111.3205P] where P=(Fo^2^+2Fc^2^)/3'
_refine_ls_weighting_scheme calc
_refine_ls_wR_factor_gt 0.2537
_refine_ls_wR_factor_ref 0.2685
_reflns_number_gt 4099
_reflns_number_total 4994
_reflns_threshold_expression >2sigma(I)
_cod_data_source_file c003032e.txt
_cod_data_source_block 1
_cod_depositor_comments
;
The following automatic conversions were performed:

data item '_exptl_absorpt_correction_type' value 'Multi-scan' was
changed to 'multi-scan' in accordance with the
/home/saulius/struct/COD-crude-data/automatic-downloads/DataCite-retrospective/RSC/depositions/lib/dictionaries/cif_core.dic
dictionary named 'cif_core.dic' version 2.4.2 last updated on
2011-04-26.

data item '_symmetry_cell_setting' value 'Monoclinic' was changed to
'monoclinic' in accordance with the
/home/saulius/struct/COD-crude-data/automatic-downloads/DataCite-retrospective/RSC/depositions/lib/dictionaries/cif_core.dic
dictionary named 'cif_core.dic' version 2.4.2 last updated on
2011-04-26.

Automatic conversion script
Id: cif_fix_values 6909 2019-04-08 15:41:33Z antanas 
;
_cod_original_cell_volume 5727.5(10)
_cod_original_sg_symbol_H-M C2/c
_cod_database_code 7238251

loop_
_symmetry_equiv_pos_as_xyz
'x, y, z'
'-x, y, -z+1/2'
'x+1/2, y+1/2, z'
'-x+1/2, y+1/2, -z+1/2'
'-x, -y, -z'
'x, -y, z-1/2'
'-x+1/2, -y+1/2, -z'
'x+1/2, -y+1/2, z-1/2'

loop_
_atom_site_label
_atom_site_type_symbol
_atom_site_fract_x
_atom_site_fract_y
_atom_site_fract_z
_atom_site_U_iso_or_equiv
_atom_site_adp_type
_atom_site_occupancy
_atom_site_symmetry_multiplicity
_atom_site_calc_flag
_atom_site_refinement_flags
_atom_site_disorder_assembly
_atom_site_disorder_group
Co1 Co 0.2500 -0.2500 1.0000 0.0116(4) Uani 1 2 d S . .
Co2 Co 0.14935(3) -0.17912(10) 0.96560(5) 0.0156(3) Uani 1 1 d . . .
O1 O 0.15820(15) -0.2926(6) 0.8775(3) 0.0236(12) Uani 1 1 d . . .
O2 O 0.22649(15) -0.2890(5) 0.8886(3) 0.0207(11) Uani 1 1 d . . .
O3 O 0.15000(15) -0.6878(6) 0.5519(3) 0.0236(12) Uani 1 1 d . . .
O4 O 0.21220(14) -0.6138(5) 0.5392(3) 0.0189(11) Uani 1 1 d . . .
O5 O 0.16910(17) 0.0182(6) 0.9115(3) 0.0324(14) Uani 1 1 d . . .
O6 O 0.20507(14) -0.0894(5) 1.0081(3) 0.0183(10) Uani 1 1 d . . .
O7 O 0.11152(16) -0.0403(6) 1.0328(3) 0.0346(14) Uani 1 1 d . . .
O8 O 0.08743(17) -0.1588(7) 0.9317(3) 0.0357(15) Uani 1 1 d . . .
C1 C 0.1888(2) -0.3967(8) 0.7817(4) 0.0189(15) Uani 1 1 d . . .
C2 C 0.2231(2) -0.4127(8) 0.7474(4) 0.0235(17) Uani 1 1 d . . .
H2C H 0.2480 -0.3772 0.7704 0.028 Uiso 1 1 calc R . .
C3 C 0.2201(2) -0.4817(8) 0.6789(4) 0.0232(17) Uani 1 1 d . . .
H3A H 0.2430 -0.4901 0.6555 0.028 Uiso 1 1 calc R . .
C4 C 0.1839(2) -0.5380(7) 0.6449(4) 0.0181(15) Uani 1 1 d . . .
C5 C 0.1496(2) -0.5225(9) 0.6795(4) 0.0272(18) Uani 1 1 d . . .
H5A H 0.1248 -0.5594 0.6568 0.033 Uiso 1 1 calc R . .
C6 C 0.1522(2) -0.4525(9) 0.7473(4) 0.0292(19) Uani 1 1 d . . .
H6A H 0.1291 -0.4426 0.7701 0.035 Uiso 1 1 calc R . .
C7 C 0.1916(2) -0.3206(7) 0.8551(4) 0.0190(15) Uani 1 1 d . . .
C8 C 0.1817(2) -0.6193(7) 0.5728(4) 0.0167(14) Uani 1 1 d . . .
C9 C 0.2205(2) 0.2504(8) 0.9351(4) 0.0250(17) Uani 1 1 d . . .
H9A H 0.2008 0.2501 0.8913 0.030 Uiso 1 1 calc R . .
C10 C 0.2255(2) 0.1364(7) 0.9822(4) 0.0208(15) Uani 1 1 d . . .
C11 C 0.2556(2) 0.1369(8) 1.0472(4) 0.0231(16) Uani 1 1 d . . .
H11A H 0.2594 0.0607 1.0785 0.028 Uiso 1 1 calc R . .
C12 C 0.1987(2) 0.0166(7) 0.9642(4) 0.0223(16) Uani 1 1 d . . .
C13 C 0.0333(3) 0.0632(12) 1.0439(6) 0.051(3) Uani 1 1 d . . .
H13A H 0.0555 0.1057 1.0733 0.061 Uiso 1 1 calc R . .
C14 C 0.0394(3) -0.0385(11) 0.9926(5) 0.040(2) Uani 1 1 d . . .
C15 C 0.0067(3) -0.1014(12) 0.9488(6) 0.048(3) Uani 1 1 d . . .
H15A H 0.0110 -0.1692 0.9145 0.058 Uiso 1 1 calc R . .
C16 C 0.0820(2) -0.0799(10) 0.9855(5) 0.033(2) Uani 1 1 d . . .
O9 O -0.0859(4) -0.1227(13) 0.7436(7) 0.117(2) Uiso 1 1 d D . .
N1 N -0.1358(4) -0.0122(15) 0.8134(8) 0.117(2) Uiso 1 1 d D . .
C17 C -0.1106(5) -0.1013(18) 0.7841(11) 0.117(2) Uiso 1 1 d D . .
H17A H -0.1148 -0.1846 0.8063 0.140 Uiso 1 1 calc R . .
C18 C -0.1411(5) 0.1143(14) 0.7747(11) 0.117(2) Uiso 1 1 d D . .
H18A H -0.1150 0.1493 0.7678 0.175 Uiso 1 1 calc R . .
H18B H -0.1541 0.1772 0.8044 0.175 Uiso 1 1 calc R . .
H18C H -0.1578 0.1018 0.7257 0.175 Uiso 1 1 calc R . .
C19 C -0.1761(5) -0.0807(18) 0.8192(11) 0.117(2) Uiso 1 1 d D . .
H19A H -0.1712 -0.1720 0.8371 0.175 Uiso 1 1 calc R . .
H19B H -0.1930 -0.0820 0.7697 0.175 Uiso 1 1 calc R . .
H19C H -0.1898 -0.0313 0.8543 0.175 Uiso 1 1 calc R . .
N2 N 0.0407(13) -0.490(4) 0.6767(19) 0.157(7) Uiso 0.50 1 d PD A 1
H2A H 0.0183 -0.5057 0.6975 0.188 Uiso 0.50 1 d PR A 1
H2B H 0.0623 -0.5211 0.7093 0.188 Uiso 0.50 1 d PR A 1
C20 C 0.0438(16) -0.343(4) 0.675(3) 0.157(7) Uiso 0.50 1 d PD A 1
H20A H 0.0456 -0.3001 0.7236 0.235 Uiso 0.50 1 d PR A 1
H20B H 0.0681 -0.3244 0.6536 0.235 Uiso 0.50 1 d PR A 1
H20C H 0.0205 -0.3077 0.6409 0.235 Uiso 0.50 1 d PR A 1
C21 C 0.0383(15) -0.560(4) 0.601(2) 0.157(7) Uiso 0.50 1 d PD A 1
H21A H 0.0354 -0.6548 0.6108 0.235 Uiso 0.50 1 d PR A 1
H21B H 0.0150 -0.5287 0.5662 0.235 Uiso 0.50 1 d PR A 1
H21C H 0.0625 -0.5454 0.5789 0.235 Uiso 0.50 1 d PR A 1
N2' N 0.0308(10) -0.846(4) 0.7635(19) 0.157(7) Uiso 0.50 1 d PD B 2
H2'A H 0.0561 -0.8813 0.7700 0.188 Uiso 0.50 1 d PR B 2
H2'B H 0.0276 -0.8044 0.8074 0.188 Uiso 0.50 1 d PR B 2
C20' C 0.0000 -0.957(3) 0.7500 0.157(7) Uiso 1 2 d SD . 2
H20D H 0.0038 -1.0202 0.7917 0.235 Uiso 0.50 1 d PR . 2
H20E H -0.0270 -0.9198 0.7442 0.235 Uiso 0.50 1 d PR . 2
H20F H 0.0037 -1.0027 0.7038 0.235 Uiso 0.50 1 d PR . 2
C21' C 0.0284(15) -0.745(4) 0.699(3) 0.157(7) Uiso 0.50 1 d PD B 2
H21D H 0.0485 -0.6752 0.7118 0.235 Uiso 0.50 1 d PR B 2
H21E H 0.0324 -0.7879 0.6521 0.235 Uiso 0.50 1 d PR B 2
H21F H 0.0017 -0.7049 0.6924 0.235 Uiso 0.50 1 d PR B 2
N3 N 0.0973(7) -0.348(4) 0.425(2) 0.225(8) Uiso 0.50 1 d PD C 3
O10 O 0.0729(13) -0.272(5) 0.311(3) 0.225(8) Uiso 0.50 1 d PD C 3
C22 C 0.0890(12) -0.242(5) 0.378(3) 0.225(8) Uiso 0.50 1 d PD C 3
H22A H 0.0947 -0.1529 0.3934 0.270 Uiso 0.50 1 calc PR C 3
C23 C 0.0885(9) -0.486(4) 0.4019(16) 0.225(8) Uiso 0.50 1 d PD C 3
H23A H 0.0772 -0.4894 0.3486 0.338 Uiso 0.50 1 d PR C 3
H23B H 0.0672 -0.4978 0.4319 0.338 Uiso 0.50 1 d PR C 3
H23C H 0.1084 -0.5567 0.4137 0.338 Uiso 0.50 1 d PR C 3
C24 C 0.1155(9) -0.322(3) 0.5018(18) 0.225(8) Uiso 0.50 1 d PD C 3
H24A H 0.1267 -0.2324 0.5035 0.338 Uiso 0.50 1 d PR C 3
H24B H 0.1370 -0.3866 0.5175 0.338 Uiso 0.50 1 d PR C 3
H24C H 0.0958 -0.3277 0.5357 0.338 Uiso 0.50 1 d PR C 3
N3' N 0.0857(7) -0.425(3) 0.4742(16) 0.225(8) Uiso 0.50 1 d PD D 4
O10' O 0.0522(11) -0.416(4) 0.574(2) 0.225(8) Uiso 0.50 1 d PD D 4
C22' C 0.0552(10) -0.468(4) 0.5120(19) 0.225(8) Uiso 0.50 1 d PD D 4
H22B H 0.0369 -0.5341 0.4909 0.270 Uiso 0.50 1 calc PR D 4
C23' C 0.0885(9) -0.486(4) 0.4019(16) 0.225(8) Uiso 0.50 1 d PD D 4
H23D H 0.0711 -0.5640 0.3944 0.338 Uiso 0.50 1 calc PR D 4
H23E H 0.1162 -0.5128 0.4010 0.338 Uiso 0.50 1 calc PR D 4
H23F H 0.0802 -0.4213 0.3619 0.338 Uiso 0.50 1 calc PR D 4
C24' C 0.1155(9) -0.322(3) 0.5018(18) 0.225(8) Uiso 0.50 1 d PD D 4
H24D H 0.1079 -0.2788 0.5459 0.338 Uiso 0.50 1 calc PR D 4
H24E H 0.1165 -0.2561 0.4625 0.338 Uiso 0.50 1 calc PR D 4
H24F H 0.1418 -0.3637 0.5154 0.338 Uiso 0.50 1 calc PR D 4

loop_
_atom_site_aniso_label
_atom_site_aniso_U_11
_atom_site_aniso_U_22
_atom_site_aniso_U_33
_atom_site_aniso_U_23
_atom_site_aniso_U_13
_atom_site_aniso_U_12
Co1 0.0136(6) 0.0105(7) 0.0115(6) 0.0005(5) 0.0043(5) -0.0003(5)
Co2 0.0144(5) 0.0186(6) 0.0143(5) 0.0001(4) 0.0041(4) 0.0024(4)
O1 0.020(3) 0.032(3) 0.019(3) -0.008(2) 0.005(2) 0.006(2)
O2 0.020(3) 0.027(3) 0.016(2) 0.001(2) 0.006(2) 0.000(2)
O3 0.019(3) 0.032(3) 0.021(3) -0.010(2) 0.007(2) -0.006(2)
O4 0.024(3) 0.013(3) 0.022(3) -0.002(2) 0.011(2) 0.001(2)
O5 0.030(3) 0.017(3) 0.045(3) 0.008(3) -0.011(3) 0.000(2)
O6 0.019(2) 0.012(2) 0.026(3) 0.002(2) 0.007(2) 0.003(2)
O7 0.021(3) 0.045(4) 0.037(3) -0.007(3) 0.003(2) 0.009(3)
O8 0.023(3) 0.052(4) 0.032(3) 0.000(3) 0.003(2) 0.018(3)
C1 0.016(3) 0.027(4) 0.013(3) 0.001(3) 0.004(3) 0.003(3)
C2 0.020(4) 0.035(5) 0.016(3) -0.006(3) 0.004(3) -0.004(3)
C3 0.020(4) 0.026(4) 0.028(4) -0.007(3) 0.014(3) -0.005(3)
C4 0.014(3) 0.021(4) 0.020(3) -0.001(3) 0.005(3) 0.002(3)
C5 0.018(4) 0.034(5) 0.031(4) -0.015(4) 0.008(3) -0.007(3)
C6 0.018(4) 0.044(5) 0.027(4) -0.010(4) 0.009(3) 0.003(4)
C7 0.020(4) 0.020(4) 0.018(4) 0.002(3) 0.006(3) 0.003(3)
C8 0.019(3) 0.016(4) 0.016(3) 0.000(3) 0.005(3) 0.004(3)
C9 0.025(4) 0.022(4) 0.026(4) -0.001(3) -0.002(3) 0.002(3)
C10 0.026(4) 0.012(4) 0.026(4) 0.001(3) 0.008(3) 0.003(3)
C11 0.029(4) 0.012(4) 0.030(4) 0.004(3) 0.009(3) 0.002(3)
C12 0.023(4) 0.014(4) 0.032(4) -0.004(3) 0.013(3) 0.001(3)
C13 0.021(4) 0.074(8) 0.054(6) -0.029(6) -0.002(4) 0.014(5)
C14 0.022(4) 0.053(6) 0.045(5) -0.007(5) 0.005(4) 0.019(4)
C15 0.028(5) 0.061(7) 0.054(6) -0.027(5) 0.001(4) 0.016(5)
C16 0.025(4) 0.043(5) 0.028(4) 0.004(4) 0.003(3) 0.015(4)

loop_
_atom_type_symbol
_atom_type_description
_atom_type_scat_dispersion_real
_atom_type_scat_dispersion_imag
_atom_type_scat_source
C C 0.0033 0.0016 'International Tables Vol C Tables 4.2.6.8 and 6.1.1.4'
H H 0.0000 0.0000 'International Tables Vol C Tables 4.2.6.8 and 6.1.1.4'
N N 0.0061 0.0033 'International Tables Vol C Tables 4.2.6.8 and 6.1.1.4'
O O 0.0106 0.0060 'International Tables Vol C Tables 4.2.6.8 and 6.1.1.4'
Co Co 0.3494 0.9721 'International Tables Vol C Tables 4.2.6.8 and 6.1.1.4'

loop_
_geom_angle_atom_site_label_1
_geom_angle_atom_site_label_2
_geom_angle_atom_site_label_3
_geom_angle
_geom_angle_site_symmetry_1
_geom_angle_site_symmetry_3
O4 Co1 O4 180.0(2) 6_546 4_556
O4 Co1 O2 92.6(2) 6_546 .
O4 Co1 O2 87.4(2) 4_556 .
O4 Co1 O2 87.4(2) 6_546 7_547
O4 Co1 O2 92.6(2) 4_556 7_547
O2 Co1 O2 180.000(1) . 7_547
O4 Co1 O6 89.37(18) 6_546 .
O4 Co1 O6 90.63(18) 4_556 .
O2 Co1 O6 92.38(19) . .
O2 Co1 O6 87.62(19) 7_547 .
O4 Co1 O6 90.63(18) 6_546 7_547
O4 Co1 O6 89.37(18) 4_556 7_547
O2 Co1 O6 87.62(19) . 7_547
O2 Co1 O6 92.38(19) 7_547 7_547
O6 Co1 O6 180.000(1) . 7_547
O1 Co2 O3 104.3(2) . 6_546
O1 Co2 O8 95.4(2) . .
O3 Co2 O8 99.9(2) 6_546 .
O1 Co2 O6 106.8(2) . .
O3 Co2 O6 95.9(2) 6_546 .
O8 Co2 O6 148.6(2) . .
O1 Co2 O5 93.4(2) . .
O3 Co2 O5 153.6(2) 6_546 .
O8 Co2 O5 97.7(2) . .
O6 Co2 O5 59.78(19) . .
O1 Co2 O7 154.4(2) . .
O3 Co2 O7 86.1(2) 6_546 .
O8 Co2 O7 59.5(2) . .
O6 Co2 O7 95.1(2) . .
O5 Co2 O7 86.1(2) . .
O1 Co2 C16 125.3(3) . .
O3 Co2 C16 92.7(2) 6_546 .
O8 Co2 C16 30.0(3) . .
O6 Co2 C16 122.9(3) . .
O5 Co2 C16 92.9(3) . .
O7 Co2 C16 29.5(2) . .
C7 O1 Co2 128.2(5) . .
C7 O2 Co1 133.2(4) . .
C8 O3 Co2 118.6(4) . 6_545
C8 O4 Co1 136.3(5) . 4_546
C12 O5 Co2 85.4(4) . .
C12 O6 Co2 94.3(4) . .
C12 O6 Co1 125.9(4) . .
Co2 O6 Co1 104.2(2) . .
C16 O7 Co2 84.4(5) . .
C16 O8 Co2 95.6(5) . .
C6 C1 C2 119.2(7) . .
C6 C1 C7 120.7(6) . .
C2 C1 C7 120.1(6) . .
C3 C2 C1 119.7(7) . .
C4 C3 C2 121.3(6) . .
C3 C4 C5 119.0(7) . .
C3 C4 C8 120.6(6) . .
C5 C4 C8 120.4(6) . .
C6 C5 C4 120.1(7) . .
C5 C6 C1 120.8(7) . .
O2 C7 O1 126.0(7) . .
O2 C7 C1 117.3(6) . .
O1 C7 C1 116.7(6) . .
O3 C8 O4 125.9(6) . .
O3 C8 C4 117.4(6) . .
O4 C8 C4 116.7(6) . .
C11 C9 C10 120.5(7) 7_557 .
C9 C10 C11 119.3(7) . .
C9 C10 C12 120.3(7) . .
C11 C10 C12 120.3(7) . .
C9 C11 C10 120.2(7) 7_557 .
O5 C12 O6 119.6(7) . .
O5 C12 C10 121.8(7) . .
O6 C12 C10 118.5(7) . .
C14 C13 C15 119.6(9) . 5_557
C15 C14 C13 120.4(8) . .
C15 C14 C16 120.1(8) . .
C13 C14 C16 119.5(8) . .
C14 C15 C13 120.0(9) . 5_557
O7 C16 O8 120.5(7) . .
O7 C16 C14 120.6(8) . .
O8 C16 C14 118.8(8) . .
O7 C16 Co2 66.1(4) . .
O8 C16 Co2 54.4(4) . .
C14 C16 Co2 172.1(7) . .
C17 N1 C18 114.5(12) . .
C17 N1 C19 109.9(13) . .
C18 N1 C19 112.4(12) . .
O9 C17 N1 149.4(17) . .
C20 N2 C21 115(2) . .
C20' N2' C21' 114.2(19) . .
N2' C20' N2' 86(3) 2_556 .
C22 N3 C24 118(4) . .
C22 N3 C23 123(4) . .
C24 N3 C23 118(2) . .
O10 C22 N3 115(5) . .
O10' C22' N3' 119(3) . .

loop_
_geom_bond_atom_site_label_1
_geom_bond_atom_site_label_2
_geom_bond_distance
_geom_bond_site_symmetry_2
Co1 O4 2.035(5) 6_546
Co1 O4 2.035(5) 4_556
Co1 O2 2.040(5) .
Co1 O2 2.040(5) 7_547
Co1 O6 2.196(5) .
Co1 O6 2.196(5) 7_547
Co2 O1 1.982(5) .
Co2 O3 2.013(5) 6_546
Co2 O8 2.057(5) .
Co2 O6 2.079(5) .
Co2 O5 2.309(6) .
Co2 O7 2.314(6) .
Co2 C16 2.518(8) .
O1 C7 1.267(8) .
O2 C7 1.253(9) .
O3 C8 1.255(9) .
O3 Co2 2.013(5) 6_545
O4 C8 1.257(8) .
O4 Co1 2.035(5) 4_546
O5 C12 1.242(9) .
O6 C12 1.299(9) .
O7 C16 1.245(10) .
O8 C16 1.266(10) .
C1 C6 1.383(11) .
C1 C2 1.384(9) .
C1 C7 1.492(10) .
C2 C3 1.382(10) .
C3 C4 1.372(10) .
C4 C5 1.388(10) .
C4 C8 1.501(10) .
C5 C6 1.376(11) .
C9 C11 1.371(11) 7_557
C9 C10 1.394(11) .
C10 C11 1.399(11) .
C10 C12 1.481(10) .
C11 C9 1.371(11) 7_557
C13 C14 1.392(13) .
C13 C15 1.407(12) 5_557
C14 C15 1.376(13) .
C14 C16 1.497(11) .
C15 C13 1.407(12) 5_557
O9 C17 1.195(13) .
N1 C17 1.371(13) .
N1 C18 1.419(14) .
N1 C19 1.520(14) .
N2 C20 1.45(2) .
N2 C21 1.500(19) .
N2' C20' 1.492(19) .
N2' C21' 1.511(19) .
C20' N2' 1.492(19) 2_556
N3 C22 1.34(2) .
N3 C24 1.42(2) .
N3 C23 1.43(2) .
O10 C22 1.25(2) .
N3' C22' 1.37(2) .
O10' C22' 1.23(2) .
